data_4028869
loop_
_publ_author_name
'Naoki Kise'
'Yusuke Kawano'
'Toshihiko Sakurai'

_publ_section_title
;
 Reductive Coupling of Phthalimides with Ketones and Aldehydes by
 Low-Valent Titanium: One-Pot Synthesis of Alkylideneisoindolin-1-ones
;
_journal_name_full 'Journal of Organic Chemistry'
_journal_page_first 12453
_journal_page_last 12459
_journal_paper_doi 10.1021/jo402125u
_journal_volume 78
_journal_year 2013
_chemical_formula_moiety 'C16 H13 N O2'
_chemical_formula_sum 'C16 H13 N O2'
_chemical_formula_weight 251.27
_chemical_melting_point 434(1)
_chemical_name_systematic
; 
(Z)-3-(2-methoxybenzylidene)isoindolin-1-one 
;
_space_group_IT_number 2
_symmetry_cell_setting triclinic
_symmetry_space_group_name_Hall '-P 1'
_symmetry_space_group_name_H-M 'P -1'
_atom_sites_solution_hydrogens geom
_atom_sites_solution_primary direct
_atom_sites_solution_secondary difmap
_audit_creation_method SHELXL-97
_cell_angle_alpha 101.925(6)
_cell_angle_beta 109.686(7)
_cell_angle_gamma 104.211(5)
_cell_formula_units_Z 2
_cell_length_a 7.1350(9)
_cell_length_b 9.5257(15)
_cell_length_c 10.5396(18)
_cell_measurement_temperature 298(2)
_cell_volume 620.11(17)
_computing_cell_refinement PROCESS-AUTO
_computing_data_collection PROCESS-AUTO
_computing_data_reduction PROCESS-AUTO
_computing_publication_material yadokari-XG
_computing_structure_refinement 'SHELXL-97 (Sheldrick, 1997)'
_computing_structure_solution 'SHELXS-97 (Sheldrick, 1990)'
_diffrn_ambient_temperature 298(2)
_diffrn_detector_area_resol_mean 10.00
_diffrn_measured_fraction_theta_full 0.992
_diffrn_measured_fraction_theta_max 0.992
_diffrn_measurement_device_type 'Rigaku RAXIS-RAPID'
_diffrn_measurement_method \w
_diffrn_radiation_monochromator graphite
_diffrn_radiation_source 'fine-focus sealed tube'
_diffrn_radiation_type MoK\a
_diffrn_radiation_wavelength 0.71075
_diffrn_reflns_av_R_equivalents 0.0155
_diffrn_reflns_av_sigmaI/netI 0.0214
_diffrn_reflns_limit_h_max 9
_diffrn_reflns_limit_h_min -8
_diffrn_reflns_limit_k_max 12
_diffrn_reflns_limit_k_min -12
_diffrn_reflns_limit_l_max 13
_diffrn_reflns_limit_l_min -13
_diffrn_reflns_number 6146
_diffrn_reflns_theta_full 27.47
_diffrn_reflns_theta_max 27.47
_diffrn_reflns_theta_min 3.06
_exptl_absorpt_coefficient_mu 0.089
_exptl_absorpt_correction_T_max 0.9824
_exptl_absorpt_correction_T_min 0.9567
_exptl_absorpt_correction_type multi-scan
_exptl_absorpt_process_details
;
    Higashi, T. (1995). Program for Absorption Correction.
    Rigaku Corporation, Tokyo, Japan.
;
_exptl_crystal_colour yellow
_exptl_crystal_density_diffrn 1.346
_exptl_crystal_description block
_exptl_crystal_F_000 264
_exptl_crystal_size_max 0.50
_exptl_crystal_size_mid 0.40
_exptl_crystal_size_min 0.20
_refine_diff_density_max 0.171
_refine_diff_density_min -0.187
_refine_diff_density_rms 0.038
_refine_ls_extinction_method none
_refine_ls_goodness_of_fit_ref 1.063
_refine_ls_hydrogen_treatment refall
_refine_ls_matrix_type full
_refine_ls_number_parameters 177
_refine_ls_number_reflns 2823
_refine_ls_number_restraints 0
_refine_ls_restrained_S_all 1.063
_refine_ls_R_factor_all 0.0557
_refine_ls_R_factor_gt 0.0407
_refine_ls_shift/su_max 0.001
_refine_ls_shift/su_mean 0.000
_refine_ls_structure_factor_coef Fsqd
_refine_ls_weighting_details 'calc w=1/[\s^2^(Fo^2^)+(0.0674P)^2^+0.0181P] where P=(Fo^2^+2Fc^2^)/3'
_refine_ls_weighting_scheme calc
_refine_ls_wR_factor_gt 0.1095
_refine_ls_wR_factor_ref 0.1142
_reflns_number_gt 2154
_reflns_number_total 2823
_reflns_threshold_expression >2sigma(I)
_cod_data_source_file jo402125u_si_010.cif
_cod_data_source_block Z-7p
_cod_original_cell_volume 620.11(16)
_cod_database_code 4028869

loop_
_symmetry_equiv_pos_as_xyz
'x, y, z'
'-x, -y, -z'

loop_
_atom_site_label
_atom_site_type_symbol
_atom_site_fract_x
_atom_site_fract_y
_atom_site_fract_z
_atom_site_U_iso_or_equiv
_atom_site_adp_type
_atom_site_occupancy
_atom_site_symmetry_multiplicity
_atom_site_calc_flag
_atom_site_refinement_flags
C1 C 0.76861(19) 0.59517(13) 0.96343(12) 0.0463(3) Uani 1 1 d .
O1 O 0.91656(14) 0.64133(10) 1.08058(8) 0.0615(3) Uani 1 1 d .
N1 N 0.74946(15) 0.48969(11) 0.84532(10) 0.0451(3) Uani 1 1 d .
C2 C 0.56308(17) 0.46052(12) 0.72570(11) 0.0398(3) Uani 1 1 d .
C3 C 0.48999(17) 0.36471(13) 0.59293(12) 0.0422(3) Uani 1 1 d .
H1 H 0.3601 0.3633 0.5314 0.051 Uiso 1 1 calc R
C4 C 0.57888(17) 0.26295(13) 0.52886(11) 0.0411(3) Uani 1 1 d .
C5 C 0.44567(19) 0.14752(13) 0.39709(12) 0.0438(3) Uani 1 1 d .
O2 O 0.24162(13) 0.14452(10) 0.33914(9) 0.0550(3) Uani 1 1 d .
C6 C 0.1083(2) 0.04034(16) 0.20107(14) 0.0657(4) Uani 1 1 d .
H2 H 0.1696 0.0612 0.1357 0.099 Uiso 1 1 calc R
H3 H -0.0286 0.0514 0.1714 0.099 Uiso 1 1 calc R
H4 H 0.0938 -0.0621 0.2026 0.099 Uiso 1 1 calc R
C7 C 0.5229(2) 0.04569(15) 0.33477(14) 0.0541(3) Uani 1 1 d .
H5 H 0.4331 -0.0315 0.2497 0.065 Uiso 1 1 calc R
C8 C 0.7322(2) 0.05834(16) 0.39836(15) 0.0592(4) Uani 1 1 d .
H6 H 0.7828 -0.0108 0.3562 0.071 Uiso 1 1 calc R
C9 C 0.8670(2) 0.17250(17) 0.52380(15) 0.0579(4) Uani 1 1 d .
H7 H 1.0090 0.1823 0.5652 0.069 Uiso 1 1 calc R
C10 C 0.79012(19) 0.27225(15) 0.58783(13) 0.0497(3) Uani 1 1 d .
H8 H 0.8822 0.3483 0.6732 0.060 Uiso 1 1 calc R
C11 C 0.45602(17) 0.55873(12) 0.77565(12) 0.0399(3) Uani 1 1 d .
C12 C 0.26558(18) 0.57848(14) 0.70680(13) 0.0470(3) Uani 1 1 d .
H9 H 0.1830 0.5264 0.6108 0.056 Uiso 1 1 calc R
C13 C 0.2020(2) 0.67714(15) 0.78431(14) 0.0549(3) Uani 1 1 d .
H10 H 0.0743 0.6910 0.7397 0.066 Uiso 1 1 calc R
C14 C 0.3245(2) 0.75645(16) 0.92786(15) 0.0605(4) Uani 1 1 d .
H11 H 0.2773 0.8219 0.9777 0.073 Uiso 1 1 calc R
C15 C 0.5148(2) 0.73906(15) 0.99683(14) 0.0552(4) Uani 1 1 d .
H12 H 0.5979 0.7925 1.0925 0.066 Uiso 1 1 calc R
C16 C 0.57874(18) 0.63949(13) 0.91937(12) 0.0430(3) Uani 1 1 d .
H13 H 0.849(2) 0.4404(16) 0.8520(16) 0.072(5) Uiso 1 1 d .

loop_
_atom_site_aniso_label
_atom_site_aniso_U_11
_atom_site_aniso_U_22
_atom_site_aniso_U_33
_atom_site_aniso_U_23
_atom_site_aniso_U_13
_atom_site_aniso_U_12
C1 0.0479(7) 0.0444(6) 0.0362(6) 0.0039(5) 0.0098(5) 0.0167(5)
O1 0.0584(6) 0.0663(6) 0.0364(5) -0.0047(4) -0.0013(4) 0.0295(4)
N1 0.0437(6) 0.0497(6) 0.0324(5) 0.0033(4) 0.0073(5) 0.0201(4)
C2 0.0382(6) 0.0404(6) 0.0346(6) 0.0082(5) 0.0103(5) 0.0127(4)
C3 0.0386(6) 0.0455(6) 0.0345(6) 0.0064(5) 0.0095(5) 0.0139(5)
C4 0.0429(6) 0.0447(6) 0.0332(6) 0.0092(5) 0.0143(5) 0.0153(5)
C5 0.0454(6) 0.0459(6) 0.0361(6) 0.0071(5) 0.0145(5) 0.0171(5)
O2 0.0448(5) 0.0581(5) 0.0410(5) -0.0063(4) 0.0046(4) 0.0191(4)
C6 0.0572(8) 0.0646(8) 0.0444(7) -0.0074(6) 0.0004(6) 0.0192(6)
C7 0.0619(8) 0.0518(7) 0.0440(7) 0.0048(5) 0.0201(6) 0.0229(6)
C8 0.0679(9) 0.0658(9) 0.0555(8) 0.0149(7) 0.0306(7) 0.0384(7)
C9 0.0491(7) 0.0770(9) 0.0557(8) 0.0226(7) 0.0222(7) 0.0324(6)
C10 0.0451(7) 0.0599(7) 0.0379(6) 0.0097(5) 0.0139(5) 0.0170(5)
C11 0.0426(6) 0.0380(6) 0.0367(6) 0.0092(4) 0.0153(5) 0.0132(4)
C12 0.0442(7) 0.0501(7) 0.0393(6) 0.0096(5) 0.0105(5) 0.0167(5)
C13 0.0509(7) 0.0582(8) 0.0559(8) 0.0144(6) 0.0181(6) 0.0276(6)
C14 0.0680(9) 0.0614(8) 0.0558(8) 0.0074(6) 0.0266(7) 0.0359(7)
C15 0.0621(8) 0.0531(7) 0.0416(6) 0.0016(6) 0.0156(6) 0.0243(6)
C16 0.0453(6) 0.0409(6) 0.0368(6) 0.0068(5) 0.0125(5) 0.0155(5)

loop_
_atom_type_symbol
_atom_type_description
_atom_type_scat_dispersion_real
_atom_type_scat_dispersion_imag
_atom_type_scat_source
C C 0.0033 0.0016 'International Tables Vol C Tables 4.2.6.8 and 6.1.1.4'
H H 0.0000 0.0000 'International Tables Vol C Tables 4.2.6.8 and 6.1.1.4'
N N 0.0061 0.0033 'International Tables Vol C Tables 4.2.6.8 and 6.1.1.4'
O O 0.0106 0.0060 'International Tables Vol C Tables 4.2.6.8 and 6.1.1.4'

loop_
_geom_angle_atom_site_label_1
_geom_angle_atom_site_label_2
_geom_angle_atom_site_label_3
_geom_angle
O1 C1 N1 125.65(12)
O1 C1 C16 128.29(11)
N1 C1 C16 106.06(10)
C1 N1 C2 112.69(10)
C1 N1 H13 120.0(9)
C2 N1 H13 127.1(9)
C3 C2 N1 129.79(11)
C3 C2 C11 125.31(10)
N1 C2 C11 104.90(9)
C2 C3 C4 131.20(11)
C2 C3 H1 114.4
C4 C3 H1 114.4
C10 C4 C5 116.92(11)
C10 C4 C3 124.23(10)
C5 C4 C3 118.84(10)
O2 C5 C7 123.74(11)
O2 C5 C4 115.72(10)
C7 C5 C4 120.53(12)
C5 O2 C6 117.56(10)
O2 C6 H2 109.5
O2 C6 H3 109.5
H2 C6 H3 109.5
O2 C6 H4 109.5
H2 C6 H4 109.5
H3 C6 H4 109.5
C8 C7 C5 120.27(12)
C8 C7 H5 119.9
C5 C7 H5 119.9
C9 C8 C7 120.44(12)
C9 C8 H6 119.8
C7 C8 H6 119.8
C8 C9 C10 119.57(12)
C8 C9 H7 120.2
C10 C9 H7 120.2
C9 C10 C4 122.20(11)
C9 C10 H8 118.9
C4 C10 H8 118.9
C12 C11 C16 119.86(11)
C12 C11 C2 131.64(10)
C16 C11 C2 108.49(10)
C13 C12 C11 118.33(11)
C13 C12 H9 120.8
C11 C12 H9 120.8
C12 C13 C14 121.48(12)
C12 C13 H10 119.3
C14 C13 H10 119.3
C15 C14 C13 120.68(12)
C15 C14 H11 119.7
C13 C14 H11 119.7
C14 C15 C16 117.98(11)
C14 C15 H12 121.0
C16 C15 H12 121.0
C15 C16 C11 121.66(11)
C15 C16 C1 130.47(11)
C11 C16 C1 107.86(10)

loop_
_geom_bond_atom_site_label_1
_geom_bond_atom_site_label_2
_geom_bond_distance
C1 O1 1.2255(13)
C1 N1 1.3707(14)
C1 C16 1.4721(16)
N1 C2 1.4069(14)
N1 H13 0.937(14)
C2 C3 1.3454(16)
C2 C11 1.4677(16)
C3 C4 1.4553(16)
C3 H1 0.9300
C4 C10 1.3951(16)
C4 C5 1.4168(15)
C5 O2 1.3662(14)
C5 C7 1.3854(17)
O2 C6 1.4193(14)
C6 H2 0.9600
C6 H3 0.9600
C6 H4 0.9600
C7 C8 1.3777(18)
C7 H5 0.9300
C8 C9 1.3751(19)
C8 H6 0.9300
C9 C10 1.3780(18)
C9 H7 0.9300
C10 H8 0.9300
C11 C12 1.3878(16)
C11 C16 1.3953(16)
C12 C13 1.3778(17)
C12 H9 0.9300
C13 C14 1.3915(18)
C13 H10 0.9300
C14 C15 1.3766(18)
C14 H11 0.9300
C15 C16 1.3849(17)
C15 H12 0.9300

loop_
_geom_torsion_atom_site_label_1
_geom_torsion_atom_site_label_2
_geom_torsion_atom_site_label_3
_geom_torsion_atom_site_label_4
_geom_torsion
O1 C1 N1 C2 -179.41(12)
C16 C1 N1 C2 0.36(14)
C1 N1 C2 C3 -179.54(13)
C1 N1 C2 C11 0.02(14)
N1 C2 C3 C4 -1.2(2)
C11 C2 C3 C4 179.34(12)
C2 C3 C4 C10 -16.3(2)
C2 C3 C4 C5 164.60(13)
C10 C4 C5 O2 -177.67(11)
C3 C4 C5 O2 1.48(17)
C10 C4 C5 C7 2.71(18)
C3 C4 C5 C7 -178.14(12)
C7 C5 O2 C6 -6.26(19)
C4 C5 O2 C6 174.14(12)
O2 C5 C7 C8 178.53(11)
C4 C5 C7 C8 -1.9(2)
C5 C7 C8 C9 -0.4(2)
C7 C8 C9 C10 1.7(2)
C8 C9 C10 C4 -0.7(2)
C5 C4 C10 C9 -1.42(19)
C3 C4 C10 C9 179.49(12)
C3 C2 C11 C12 0.4(2)
N1 C2 C11 C12 -179.18(12)
C3 C2 C11 C16 179.17(12)
N1 C2 C11 C16 -0.41(13)
C16 C11 C12 C13 -0.83(18)
C2 C11 C12 C13 177.82(12)
C11 C12 C13 C14 0.4(2)
C12 C13 C14 C15 0.4(2)
C13 C14 C15 C16 -0.6(2)
C14 C15 C16 C11 0.2(2)
C14 C15 C16 C1 -178.58(12)
C12 C11 C16 C15 0.58(18)
C2 C11 C16 C15 -178.36(12)
C12 C11 C16 C1 179.57(11)
C2 C11 C16 C1 0.63(13)
O1 C1 C16 C15 -2.0(2)
N1 C1 C16 C15 178.25(14)
O1 C1 C16 C11 179.14(13)
N1 C1 C16 C11 -0.61(13)
